data_7058030
loop_
_publ_author_name
'Xu, Lei'
'Jiang, Liping'
'Li, Shasha'
'Zhang, Guofang'
'Zhang, Weiqiang'
'Gao, Ziwei'

_publ_section_title
;
 Unexpected formation and conversion: role of substituents of 1,3-ynones
 in the reactivity and product distribution during their reactions with
 Ru3(CO)12
;
_journal_issue 3
_journal_name_full 'New Journal of Chemistry'
_journal_page_first 1478
_journal_paper_doi 10.1039/C8NJ05573D
_journal_volume 43
_journal_year 2019
_chemical_formula_sum 'C19 H16 O9 Ru2'
_chemical_formula_weight 590.46
_space_group_crystal_system orthorhombic
_space_group_IT_number 33
_space_group_name_Hall 'P 2c -2n'
_space_group_name_H-M_alt 'P n a 21'
_symmetry_space_group_name_Hall 'P 2c -2n'
_symmetry_space_group_name_H-M 'P n a 21'
_atom_sites_solution_hydrogens geom
_audit_creation_method SHELXL-2014/7
_audit_update_record
;
2018-09-03 deposited with the CCDC.
2018-12-06 downloaded from the CCDC.
;
_cell_angle_alpha 90
_cell_angle_beta 90
_cell_angle_gamma 90
_cell_formula_units_Z 4
_cell_length_a 14.632(5)
_cell_length_b 15.540(4)
_cell_length_c 9.194(3)
_cell_measurement_reflns_used 19033
_cell_measurement_temperature 153(2)
_cell_measurement_theta_max 26.38
_cell_measurement_theta_min 3.50
_cell_volume 2090.5(11)
_computing_structure_refinement 'SHELXL-2014/7 (Sheldrick, 2014)'
_diffrn_ambient_temperature 153(2)
_diffrn_measured_fraction_theta_full 0.994
_diffrn_measured_fraction_theta_max 0.994
_diffrn_measurement_device_type 'Bruker SMART CCD area-detector'
_diffrn_radiation_type MoK\a
_diffrn_radiation_wavelength 0.71073
_diffrn_reflns_av_R_equivalents 0.0348
_diffrn_reflns_av_unetI/netI 0.0252
_diffrn_reflns_Laue_measured_fraction_full 0.994
_diffrn_reflns_Laue_measured_fraction_max 0.994
_diffrn_reflns_limit_h_max 18
_diffrn_reflns_limit_h_min -18
_diffrn_reflns_limit_k_max 19
_diffrn_reflns_limit_k_min -19
_diffrn_reflns_limit_l_max 11
_diffrn_reflns_limit_l_min -11
_diffrn_reflns_number 22236
_diffrn_reflns_point_group_measured_fraction_full 0.995
_diffrn_reflns_point_group_measured_fraction_max 0.996
_diffrn_reflns_theta_full 25.242
_diffrn_reflns_theta_max 25.999
_diffrn_reflns_theta_min 3.077
_exptl_absorpt_coefficient_mu 1.493
_exptl_absorpt_correction_type multi-scan
_exptl_absorpt_process_details sadabs
_exptl_crystal_colour colorless
_exptl_crystal_density_diffrn 1.876
_exptl_crystal_description block
_exptl_crystal_F_000 1160
_exptl_crystal_size_max 0.160
_exptl_crystal_size_mid 0.130
_exptl_crystal_size_min 0.120
_exptl_transmission_factor_max 0.7454
_exptl_transmission_factor_min 0.6682
_refine_diff_density_max 1.193
_refine_diff_density_min -0.620
_refine_diff_density_rms 0.084
_refine_ls_abs_structure_details
;
 Refined as an inversion twin.
;
_refine_ls_abs_structure_Flack 0.48(5)
_refine_ls_extinction_method none
_refine_ls_goodness_of_fit_ref 1.120
_refine_ls_hydrogen_treatment constr
_refine_ls_matrix_type full
_refine_ls_number_parameters 272
_refine_ls_number_reflns 4072
_refine_ls_number_restraints 1
_refine_ls_restrained_S_all 1.120
_refine_ls_R_factor_all 0.0250
_refine_ls_R_factor_gt 0.0233
_refine_ls_shift/su_max 0.001
_refine_ls_shift/su_mean 0.000
_refine_ls_structure_factor_coef Fsqd
_refine_ls_weighting_details 'w=1/[\s^2^(Fo^2^)+(0.0221P)^2^+3.2517P] where P=(Fo^2^+2Fc^2^)/3'
_refine_ls_weighting_scheme calc
_refine_ls_wR_factor_gt 0.0567
_refine_ls_wR_factor_ref 0.0576
_reflns_Friedel_coverage 0.879
_reflns_Friedel_fraction_full 0.997
_reflns_Friedel_fraction_max 0.997
_reflns_number_gt 3910
_reflns_number_total 4072
_reflns_threshold_expression 'I > 2\s(I)'
_cod_data_source_file c8nj05573d2.cif
_cod_data_source_block 1_CCDC2
_cod_depositor_comments 'Adding full bibliography for 7058027--7058034.cif.'
_cod_original_cell_volume 2090.6(11)
_cod_database_code 7058030
_shelx_shelxl_version_number 2014/7
_shelx_space_group_comment
;
The symmetry employed for this shelxl refinement is uniquely defined
by the following loop, which should always be used as a source of
symmetry information in preference to the above space-group names.
They are only intended as comments.
;
_shelx_estimated_absorpt_t_min 0.796
_shelx_estimated_absorpt_t_max 0.841

loop_
_space_group_symop_operation_xyz
'x, y, z'
'-x, -y, z+1/2'
'x+1/2, -y+1/2, z'
'-x+1/2, y+1/2, z+1/2'

loop_
_atom_site_label
_atom_site_type_symbol
_atom_site_fract_x
_atom_site_fract_y
_atom_site_fract_z
_atom_site_U_iso_or_equiv
_atom_site_adp_type
_atom_site_occupancy
_atom_site_site_symmetry_order
_atom_site_calc_flag
_atom_site_refinement_flags_posn
_atom_site_refinement_flags_adp
Ru1 Ru 0.12407(2) 0.86475(2) 0.60524(5) 0.01483(10) Uani 1 1 d . .
Ru2 Ru 0.22771(2) 0.99756(2) 0.71618(7) 0.01476(10) Uani 1 1 d . .
O1 O 0.0987(4) 0.9187(3) 1.0071(6) 0.0483(13) Uani 1 1 d . .
O2 O 0.2328(3) 0.7566(3) 0.3316(5) 0.0386(11) Uani 1 1 d . .
O3 O 0.0955(3) 0.6704(3) 0.5819(6) 0.0377(12) Uani 1 1 d . .
O4 O 0.0282(3) 0.8982(3) 0.3113(5) 0.0367(11) Uani 1 1 d . .
O5 O -0.0552(3) 0.9090(3) 0.7558(5) 0.0348(11) Uani 1 1 d . .
O6 O 0.4090(3) 1.0943(3) 0.7174(6) 0.0382(10) Uani 1 1 d . .
O7 O 0.1199(3) 1.1379(3) 0.5608(5) 0.0327(12) Uani 1 1 d . .
O8 O 0.1856(4) 1.0873(3) 1.0098(6) 0.0439(12) Uani 1 1 d . .
O9 O 0.3892(3) 0.7805(3) 0.6774(5) 0.0340(10) Uani 1 1 d . .
C1 C 0.1267(5) 0.7675(5) 0.9948(8) 0.0443(18) Uani 1 1 d . .
H1A H 0.1607 0.7292 0.9296 0.067 Uiso 1 1 calc R U
H1B H 0.1515 0.7628 1.0935 0.067 Uiso 1 1 calc R U
H1C H 0.0621 0.7509 0.9954 0.067 Uiso 1 1 calc R U
C2 C 0.1357(4) 0.8600(4) 0.9420(6) 0.0270(14) Uani 1 1 d . .
C3 C 0.1858(4) 0.8720(3) 0.8024(5) 0.0155(10) Uani 1 1 d . .
C4 C 0.2850(4) 0.8708(3) 0.8049(6) 0.0203(11) Uani 1 1 d . .
C5 C 0.3407(4) 0.8650(4) 0.9431(7) 0.0302(14) Uani 1 1 d . .
H5A H 0.3026 0.8858 1.0249 0.036 Uiso 1 1 calc R U
H5B H 0.3547 0.8036 0.9618 0.036 Uiso 1 1 calc R U
C6 C 0.4286(5) 0.9143(5) 0.9437(9) 0.0448(19) Uani 1 1 d . .
H6A H 0.4594 0.9064 1.0374 0.067 Uiso 1 1 calc R U
H6B H 0.4681 0.8932 0.8654 0.067 Uiso 1 1 calc R U
H6C H 0.4159 0.9755 0.9286 0.067 Uiso 1 1 calc R U
C7 C 0.3909(4) 0.7855(5) 0.3558(8) 0.0370(16) Uani 1 1 d . .
H7A H 0.4291 0.8175 0.4246 0.055 Uiso 1 1 calc R U
H7B H 0.4097 0.7249 0.3550 0.055 Uiso 1 1 calc R U
H7C H 0.3981 0.8098 0.2582 0.055 Uiso 1 1 calc R U
C8 C 0.2923(4) 0.7917(4) 0.4015(6) 0.0213(12) Uani 1 1 d . .
C9 C 0.2714(3) 0.8453(3) 0.5352(6) 0.0161(10) Uani 1 1 d . .
C10 C 0.2449(4) 0.9345(3) 0.5202(6) 0.0186(11) Uani 1 1 d . .
C11 C 0.2470(4) 0.9749(4) 0.3700(6) 0.0211(11) Uani 1 1 d . .
H11A H 0.1963 1.0169 0.3614 0.025 Uiso 1 1 calc R U
H11B H 0.2375 0.9296 0.2957 0.025 Uiso 1 1 calc R U
C12 C 0.3377(5) 1.0204(5) 0.3414(8) 0.0365(15) Uani 1 1 d . .
H12A H 0.3369 1.0458 0.2439 0.055 Uiso 1 1 calc R U
H12B H 0.3466 1.0659 0.4139 0.055 Uiso 1 1 calc R U
H12C H 0.3878 0.9788 0.3482 0.055 Uiso 1 1 calc R U
C13 C 0.1039(3) 0.7427(3) 0.5885(7) 0.0234(12) Uani 1 1 d . .
C14 C 0.0663(4) 0.8861(4) 0.4150(7) 0.0221(12) Uani 1 1 d . .
C15 C 0.0100(4) 0.8935(4) 0.6990(7) 0.0239(11) Uani 1 1 d . .
C16 C 0.3420(4) 1.0582(3) 0.7183(7) 0.0244(11) Uani 1 1 d . .
C17 C 0.1598(4) 1.0858(3) 0.6202(7) 0.0225(11) Uani 1 1 d . .
C18 C 0.1962(4) 1.0503(4) 0.9048(6) 0.0234(12) Uani 1 1 d . .
C19 C 0.3228(4) 0.8279(3) 0.6722(6) 0.0202(11) Uani 1 1 d . .

loop_
_atom_site_aniso_label
_atom_site_aniso_U_11
_atom_site_aniso_U_22
_atom_site_aniso_U_33
_atom_site_aniso_U_23
_atom_site_aniso_U_13
_atom_site_aniso_U_12
Ru1 0.01254(17) 0.01643(18) 0.01554(18) 0.0014(2) -0.00089(19) -0.00121(14)
Ru2 0.01464(17) 0.01509(18) 0.01455(17) -0.00003(17) 0.00118(18) -0.00059(15)
O1 0.064(3) 0.046(3) 0.035(3) 0.000(2) 0.026(3) -0.006(3)
O2 0.033(2) 0.049(3) 0.034(2) -0.018(2) -0.007(2) -0.002(2)
O3 0.044(2) 0.019(2) 0.050(3) 0.003(2) -0.008(2) -0.0057(18)
O4 0.032(2) 0.055(3) 0.023(2) 0.011(2) -0.010(2) -0.006(2)
O5 0.020(2) 0.049(3) 0.035(3) -0.006(2) 0.0096(18) 0.0033(19)
O6 0.025(2) 0.048(3) 0.041(2) -0.003(3) 0.006(2) -0.0177(19)
O7 0.044(3) 0.022(2) 0.032(3) 0.0028(18) -0.0065(19) 0.0111(19)
O8 0.059(3) 0.042(3) 0.031(2) -0.015(2) 0.018(2) -0.006(2)
O9 0.027(2) 0.038(2) 0.037(3) -0.001(2) -0.0074(18) 0.0169(19)
C1 0.067(5) 0.037(4) 0.029(3) 0.010(3) 0.002(3) -0.016(4)
C2 0.031(3) 0.034(3) 0.015(3) 0.005(2) 0.004(2) -0.012(3)
C3 0.028(3) 0.009(2) 0.010(2) -0.0017(19) 0.005(2) -0.007(2)
C4 0.021(3) 0.018(3) 0.022(3) 0.001(2) -0.007(2) 0.002(2)
C5 0.031(3) 0.035(3) 0.025(3) 0.002(3) -0.009(3) 0.005(3)
C6 0.033(4) 0.052(5) 0.049(5) 0.004(4) -0.024(3) -0.002(3)
C7 0.029(4) 0.042(4) 0.040(4) -0.016(3) 0.003(3) 0.007(3)
C8 0.023(3) 0.019(3) 0.023(3) 0.000(2) 0.000(2) 0.001(2)
C9 0.014(2) 0.016(2) 0.018(3) -0.001(2) -0.001(2) -0.001(2)
C10 0.028(3) 0.014(3) 0.014(3) 0.002(2) 0.000(2) -0.011(2)
C11 0.026(3) 0.022(2) 0.015(3) 0.002(2) 0.004(2) -0.002(2)
C12 0.037(4) 0.041(4) 0.032(4) 0.007(3) 0.014(3) -0.012(3)
C13 0.017(3) 0.028(3) 0.026(3) 0.005(3) -0.006(2) -0.0018(19)
C14 0.016(3) 0.024(3) 0.026(3) -0.001(2) 0.002(2) -0.003(2)
C15 0.021(3) 0.027(3) 0.023(3) 0.000(2) -0.003(2) -0.003(2)
C16 0.027(3) 0.028(3) 0.019(2) -0.004(3) 0.006(3) 0.002(2)
C17 0.025(2) 0.021(2) 0.022(3) -0.004(2) 0.004(3) -0.003(2)
C18 0.023(3) 0.023(3) 0.024(3) 0.003(2) 0.002(2) -0.005(2)
C19 0.018(3) 0.017(2) 0.025(3) 0.002(2) -0.001(2) 0.000(2)

loop_
_atom_type_symbol
_atom_type_description
_atom_type_scat_dispersion_real
_atom_type_scat_dispersion_imag
_atom_type_scat_source
C C 0.0033 0.0016 'International Tables Vol C Tables 4.2.6.8 and 6.1.1.4'
H H 0.0000 0.0000 'International Tables Vol C Tables 4.2.6.8 and 6.1.1.4'
O O 0.0106 0.0060 'International Tables Vol C Tables 4.2.6.8 and 6.1.1.4'
Ru Ru -1.2594 0.8363 'International Tables Vol C Tables 4.2.6.8 and 6.1.1.4'

loop_
_geom_angle_atom_site_label_1
_geom_angle_atom_site_label_2
_geom_angle_atom_site_label_3
_geom_angle
C13 Ru1 C15 97.5(2)
C13 Ru1 C14 91.6(2)
C15 Ru1 C14 89.2(2)
C13 Ru1 C3 101.2(2)
C15 Ru1 C3 88.5(2)
C14 Ru1 C3 167.1(2)
C13 Ru1 C10 125.2(2)
C15 Ru1 C10 137.2(2)
C14 Ru1 C10 87.0(2)
C3 Ru1 C10 86.2(2)
C13 Ru1 C9 89.5(2)
C15 Ru1 C9 168.0(2)
C14 Ru1 C9 100.3(2)
C3 Ru1 C9 80.7(2)
C10 Ru1 C9 37.56(19)
C13 Ru1 Ru2 148.37(16)
C15 Ru1 Ru2 97.87(17)
C14 Ru1 Ru2 116.01(16)
C3 Ru1 Ru2 51.89(13)
C10 Ru1 Ru2 47.60(14)
C9 Ru1 Ru2 71.47(13)
C17 Ru2 C16 96.0(2)
C17 Ru2 C18 89.2(2)
C16 Ru2 C18 89.5(2)
C17 Ru2 C10 90.1(2)
C16 Ru2 C10 97.8(2)
C18 Ru2 C10 172.8(2)
C17 Ru2 C3 131.3(2)
C16 Ru2 C3 132.6(2)
C18 Ru2 C3 89.2(2)
C10 Ru2 C3 85.84(19)
C17 Ru2 C4 166.5(2)
C16 Ru2 C4 95.7(2)
C18 Ru2 C4 97.5(2)
C10 Ru2 C4 81.8(2)
C3 Ru2 C4 37.7(2)
C17 Ru2 Ru1 94.63(16)
C16 Ru2 Ru1 148.27(17)
C18 Ru2 Ru1 120.52(16)
C10 Ru2 Ru1 52.37(14)
C3 Ru2 Ru1 46.69(13)
C4 Ru2 Ru1 71.91(14)
C2 C1 H1A 109.5
C2 C1 H1B 109.5
H1A C1 H1B 109.5
C2 C1 H1C 109.5
H1A C1 H1C 109.5
H1B C1 H1C 109.5
O1 C2 C3 123.2(5)
O1 C2 C1 120.8(6)
C3 C2 C1 115.8(5)
C4 C3 C2 118.5(5)
C4 C3 Ru1 117.3(4)
C2 C3 Ru1 122.9(4)
C4 C3 Ru2 74.8(3)
C2 C3 Ru2 124.1(4)
Ru1 C3 Ru2 81.42(17)
C3 C4 C19 111.3(4)
C3 C4 C5 123.5(5)
C19 C4 C5 117.3(5)
C3 C4 Ru2 67.5(3)
C19 C4 Ru2 103.2(3)
C5 C4 Ru2 123.2(4)
C6 C5 C4 115.8(5)
C6 C5 H5A 108.3
C4 C5 H5A 108.3
C6 C5 H5B 108.3
C4 C5 H5B 108.3
H5A C5 H5B 107.4
C5 C6 H6A 109.5
C5 C6 H6B 109.5
H6A C6 H6B 109.5
C5 C6 H6C 109.5
H6A C6 H6C 109.5
H6B C6 H6C 109.5
C8 C7 H7A 109.5
C8 C7 H7B 109.5
H7A C7 H7B 109.5
C8 C7 H7C 109.5
H7A C7 H7C 109.5
H7B C7 H7C 109.5
O2 C8 C7 120.8(5)
O2 C8 C9 122.2(5)
C7 C8 C9 117.1(5)
C10 C9 C19 112.9(5)
C10 C9 C8 120.2(5)
C19 C9 C8 118.9(4)
C10 C9 Ru1 69.2(3)
C19 C9 Ru1 105.3(3)
C8 C9 Ru1 119.7(4)
C9 C10 C11 118.6(5)
C9 C10 Ru2 113.8(4)
C11 C10 Ru2 126.8(4)
C9 C10 Ru1 73.2(3)
C11 C10 Ru1 122.6(4)
Ru2 C10 Ru1 80.03(19)
C10 C11 C12 111.4(5)
C10 C11 H11A 109.3
C12 C11 H11A 109.3
C10 C11 H11B 109.3
C12 C11 H11B 109.3
H11A C11 H11B 108.0
C11 C12 H12A 109.5
C11 C12 H12B 109.5
H12A C12 H12B 109.5
C11 C12 H12C 109.5
H12A C12 H12C 109.5
H12B C12 H12C 109.5
O3 C13 Ru1 176.9(5)
O4 C14 Ru1 175.6(5)
O5 C15 Ru1 178.4(6)
O6 C16 Ru2 178.9(6)
O7 C17 Ru2 178.8(6)
O8 C18 Ru2 172.2(5)
O9 C19 C9 123.0(5)
O9 C19 C4 122.1(5)
C9 C19 C4 114.9(4)

loop_
_geom_bond_atom_site_label_1
_geom_bond_atom_site_label_2
_geom_bond_distance
Ru1 C13 1.925(5)
Ru1 C15 1.931(6)
Ru1 C14 1.971(6)
Ru1 C3 2.028(5)
Ru1 C10 2.217(5)
Ru1 C9 2.271(5)
Ru1 Ru2 2.7567(8)
Ru2 C17 1.910(6)
Ru2 C16 1.919(5)
Ru2 C18 1.974(6)
Ru2 C10 2.067(5)
Ru2 C3 2.194(5)
Ru2 C4 2.290(5)
O1 C2 1.219(8)
O2 C8 1.212(7)
O3 C13 1.132(7)
O4 C14 1.120(7)
O5 C15 1.114(7)
O6 C16 1.131(7)
O7 C17 1.137(7)
O8 C18 1.134(8)
O9 C19 1.220(7)
C1 C2 1.523(9)
C1 H1A 0.9800
C1 H1B 0.9800
C1 H1C 0.9800
C2 C3 1.489(7)
C3 C4 1.452(8)
C4 C19 1.497(8)
C4 C5 1.513(8)
C5 C6 1.497(10)
C5 H5A 0.9900
C5 H5B 0.9900
C6 H6A 0.9800
C6 H6B 0.9800
C6 H6C 0.9800
C7 C8 1.505(8)
C7 H7A 0.9800
C7 H7B 0.9800
C7 H7C 0.9800
C8 C9 1.515(8)
C9 C10 1.446(7)
C9 C19 1.492(7)
C10 C11 1.517(7)
C11 C12 1.527(8)
C11 H11A 0.9900
C11 H11B 0.9900
C12 H12A 0.9800
C12 H12B 0.9800
C12 H12C 0.9800
